data_4311805
loop_
_publ_author_name
'Perumal Sekar'
'James A. Ibers'

_publ_section_title
;
 Syntheses and Characterization of Some Mixed Te/Se Polychalcogenide
 Anions [TemSen]2-
;
_journal_name_full 'Inorganic Chemistry'
_journal_page_first 5436
_journal_page_last 5441
_journal_paper_doi 10.1021/ic040026h
_journal_volume 43
_journal_year 2004
_chemical_formula_sum 'C16 H40 N2 Se7 Te3'
_chemical_formula_weight 1196.02
_chemical_name_systematic
;
   ?
;
_space_group_IT_number 61
_symmetry_space_group_name_Hall '-P 2ac 2ab'
_symmetry_space_group_name_H-M 'P b c a'
_atom_sites_solution_hydrogens geom
_atom_sites_solution_primary direct
_atom_sites_solution_secondary difmap
_audit_creation_method SHELXL-97
_cell_angle_alpha 90.00
_cell_angle_beta 90.00
_cell_angle_gamma 90.00
_cell_formula_units_Z 8
_cell_length_a 14.811(5)
_cell_length_b 12.795(4)
_cell_length_c 32.802(11)
_cell_measurement_temperature 153(2)
_cell_volume 6216(4)
_computing_cell_refinement 'SAINT (Bruker 2000)'
_computing_data_collection 'SMART (Bruker 2000)'
_computing_data_reduction SAINT
_computing_molecular_graphics 'XP in SHELXTL'
_computing_structure_refinement SHELXTL
_computing_structure_solution 'SHELXTL (Sheldrick, 2000)'
_diffrn_ambient_temperature 153(2)
_diffrn_measured_fraction_theta_full 0.938
_diffrn_measured_fraction_theta_max 0.938
_diffrn_radiation_monochromator graphite
_diffrn_radiation_source 'fine-focus sealed tube'
_diffrn_radiation_type MoK\a
_diffrn_radiation_wavelength 0.71073
_diffrn_reflns_av_R_equivalents 0.1789
_diffrn_reflns_av_sigmaI/netI 0.1441
_diffrn_reflns_limit_h_max 20
_diffrn_reflns_limit_h_min -19
_diffrn_reflns_limit_k_max 17
_diffrn_reflns_limit_k_min -16
_diffrn_reflns_limit_l_max 43
_diffrn_reflns_limit_l_min -44
_diffrn_reflns_number 51868
_diffrn_reflns_theta_full 29.01
_diffrn_reflns_theta_max 29.01
_diffrn_reflns_theta_min 1.24
_exptl_absorpt_coefficient_mu 11.003
_exptl_crystal_density_diffrn 2.556
_exptl_crystal_density_method 'not measured'
_exptl_crystal_F_000 4352
_refine_diff_density_max 1.935
_refine_diff_density_min -2.094
_refine_diff_density_rms 0.365
_refine_ls_extinction_method none
_refine_ls_goodness_of_fit_ref 1.006
_refine_ls_hydrogen_treatment mixed
_refine_ls_matrix_type full
_refine_ls_number_parameters 253
_refine_ls_number_reflns 7756
_refine_ls_number_restraints 0
_refine_ls_restrained_S_all 1.006
_refine_ls_R_factor_all 0.1722
_refine_ls_R_factor_gt 0.0651
_refine_ls_shift/su_max 0.098
_refine_ls_shift/su_mean 0.003
_refine_ls_structure_factor_coef Fsqd
_refine_ls_weighting_details 'calc w=1/[\s^2^(Fo^2^)+(0.1000P)^2^+0.0000P] where P=(Fo^2^+2Fc^2^)/3'
_refine_ls_weighting_scheme calc
_refine_ls_wR_factor_gt 0.1517
_refine_ls_wR_factor_ref 0.2080
_reflns_number_gt 3747
_reflns_number_total 7756
_reflns_threshold_expression >2sigma(I)
_cod_data_source_file ic040026h_2.cif
_cod_data_source_block te3se7_compound2
_cod_original_cell_volume 6216(3)
_cod_database_code 4311805

loop_
_symmetry_equiv_pos_as_xyz
'x, y, z'
'-x+1/2, -y, z+1/2'
'-x, y+1/2, -z+1/2'
'x+1/2, -y+1/2, -z'
'-x, -y, -z'
'x-1/2, y, -z-1/2'
'x, -y-1/2, z-1/2'
'-x-1/2, y-1/2, z'

loop_
_atom_site_label
_atom_site_type_symbol
_atom_site_fract_x
_atom_site_fract_y
_atom_site_fract_z
_atom_site_U_iso_or_equiv
_atom_site_adp_type
_atom_site_occupancy
_atom_site_symmetry_multiplicity
_atom_site_calc_flag
_atom_site_refinement_flags
_atom_site_disorder_assembly
_atom_site_disorder_group
Te1 Te -0.20450(7) 0.32563(8) 0.10337(3) 0.0339(3) Uani 1 1 d . . .
Te2 Te -0.12798(7) 0.47985(8) 0.14812(3) 0.0341(3) Uani 1 1 d . . .
Te3 Te 0.25077(6) 0.23353(7) 0.16956(3) 0.0225(2) Uani 1 1 d . . .
Se1 Se -0.07040(10) 0.27551(11) 0.05921(4) 0.0252(3) Uani 1 1 d . . .
Se2 Se 0.04000(12) 0.27898(13) 0.11119(5) 0.0384(4) Uani 1 1 d . . .
Se3 Se 0.17311(10) 0.18801(10) 0.10396(4) 0.0239(3) Uani 1 1 d . . .
Se4 Se 0.00705(10) 0.37190(10) 0.17182(4) 0.0220(3) Uani 1 1 d . . .
Se5 Se 0.12842(12) 0.48904(12) 0.16470(5) 0.0372(4) Uani 1 1 d . . .
Se6 Se 0.27601(10) 0.42690(11) 0.16787(5) 0.0289(4) Uani 1 1 d . . .
Se7 Se 0.40747(10) 0.16689(11) 0.15881(5) 0.0269(4) Uani 1 1 d . . .
N1 N -0.0628(8) 1.0158(8) 0.1947(3) 0.018(2) Uani 1 1 d . . .
N2 N 0.2496(8) 0.4499(8) 0.0165(3) 0.019(2) Uani 1 1 d . . .
C1 C 0.0205(10) 1.0781(11) 0.2007(4) 0.024(3) Uani 1 1 d . . .
H1A H 0.0072 1.1515 0.1933 0.029 Uiso 1 1 calc R . .
H1B H 0.0668 1.0523 0.1814 0.029 Uiso 1 1 calc R . .
C2 C 0.0608(11) 1.0771(14) 0.2432(5) 0.040(4) Uani 1 1 d . . .
H2A H 0.1152 1.1208 0.2437 0.060 Uiso 1 1 calc R . .
H2B H 0.0767 1.0053 0.2507 0.060 Uiso 1 1 calc R . .
H2C H 0.0166 1.1046 0.2627 0.060 Uiso 1 1 calc R . .
C3 C -0.0950(11) 1.0282(11) 0.1503(4) 0.029(3) Uani 1 1 d . . .
H3A H -0.1560 0.9974 0.1477 0.034 Uiso 1 1 calc R . .
H3B H -0.0997 1.1036 0.1439 0.034 Uiso 1 1 calc R . .
C4 C -0.0326(12) 0.9768(11) 0.1196(5) 0.036(4) Uani 1 1 d . . .
H4A H -0.0567 0.9869 0.0921 0.054 Uiso 1 1 calc R . .
H4B H -0.0283 0.9018 0.1255 0.054 Uiso 1 1 calc R . .
H4C H 0.0276 1.0084 0.1214 0.054 Uiso 1 1 calc R . .
C5 C -0.1380(10) 1.0507(11) 0.2225(4) 0.027(3) Uani 1 1 d . . .
H5A H -0.1199 1.0368 0.2511 0.033 Uiso 1 1 calc R . .
H5B H -0.1923 1.0081 0.2168 0.033 Uiso 1 1 calc R . .
C6 C -0.1633(12) 1.1679(12) 0.2185(5) 0.042(4) Uani 1 1 d . . .
H6A H -0.2121 1.1846 0.2376 0.063 Uiso 1 1 calc R . .
H6B H -0.1834 1.1822 0.1906 0.063 Uiso 1 1 calc R . .
H6C H -0.1105 1.2111 0.2248 0.063 Uiso 1 1 calc R . .
C7 C -0.0428(10) 0.9026(10) 0.2048(5) 0.029(4) Uani 1 1 d . . .
H7A H 0.0102 0.8798 0.1887 0.034 Uiso 1 1 calc R . .
H7B H -0.0264 0.8978 0.2340 0.034 Uiso 1 1 calc R . .
C8 C -0.1202(12) 0.8287(12) 0.1965(6) 0.049(5) Uani 1 1 d . . .
H8A H -0.1022 0.7573 0.2038 0.074 Uiso 1 1 calc R . .
H8B H -0.1360 0.8315 0.1676 0.074 Uiso 1 1 calc R . .
H8C H -0.1725 0.8493 0.2129 0.074 Uiso 1 1 calc R . .
C9 C 0.2937(10) 0.4154(11) 0.0565(4) 0.023(3) Uani 1 1 d . . .
H9A H 0.3173 0.4781 0.0706 0.028 Uiso 1 1 calc R . .
H9B H 0.2467 0.3842 0.0742 0.028 Uiso 1 1 calc R . .
C10 C 0.3692(11) 0.3381(11) 0.0520(5) 0.035(4) Uani 1 1 d . . .
H10A H 0.3933 0.3206 0.0790 0.052 Uiso 1 1 calc R . .
H10B H 0.4173 0.3687 0.0353 0.052 Uiso 1 1 calc R . .
H10C H 0.3465 0.2746 0.0388 0.052 Uiso 1 1 calc R . .
C11 C 0.1874(10) 0.5428(11) 0.0244(4) 0.030(4) Uani 1 1 d . . .
H11A H 0.1664 0.5709 -0.0021 0.036 Uiso 1 1 calc R . .
H11B H 0.2223 0.5985 0.0382 0.036 Uiso 1 1 calc R . .
C12 C 0.1042(10) 0.5152(13) 0.0508(5) 0.035(4) Uani 1 1 d . . .
H12A H 0.0670 0.5778 0.0547 0.053 Uiso 1 1 calc R . .
H12B H 0.1243 0.4892 0.0774 0.053 Uiso 1 1 calc R . .
H12C H 0.0685 0.4612 0.0371 0.053 Uiso 1 1 calc R . .
C13 C 0.2001(10) 0.3571(10) -0.0018(5) 0.026(3) Uani 1 1 d . . .
H13A H 0.2445 0.3015 -0.0079 0.031 Uiso 1 1 calc R . .
H13B H 0.1575 0.3293 0.0187 0.031 Uiso 1 1 calc R . .
C14 C 0.1482(11) 0.3818(13) -0.0403(5) 0.040(4) Uani 1 1 d . . .
H14A H 0.1184 0.3183 -0.0502 0.061 Uiso 1 1 calc R . .
H14B H 0.1900 0.4077 -0.0612 0.061 Uiso 1 1 calc R . .
H14C H 0.1027 0.4353 -0.0345 0.061 Uiso 1 1 calc R . .
C15 C 0.3224(10) 0.4859(10) -0.0144(4) 0.025(3) Uani 1 1 d . . .
H15A H 0.3601 0.4250 -0.0220 0.030 Uiso 1 1 calc R . .
H15B H 0.2921 0.5112 -0.0394 0.030 Uiso 1 1 calc R . .
C16 C 0.3843(11) 0.5732(10) 0.0020(5) 0.035(4) Uani 1 1 d . . .
H16A H 0.4290 0.5917 -0.0188 0.053 Uiso 1 1 calc R . .
H16B H 0.4154 0.5486 0.0266 0.053 Uiso 1 1 calc R . .
H16C H 0.3479 0.6348 0.0087 0.053 Uiso 1 1 calc R . .

loop_
_atom_site_aniso_label
_atom_site_aniso_U_11
_atom_site_aniso_U_22
_atom_site_aniso_U_33
_atom_site_aniso_U_23
_atom_site_aniso_U_13
_atom_site_aniso_U_12
Te1 0.0238(6) 0.0426(6) 0.0351(6) 0.0013(5) -0.0054(5) -0.0009(5)
Te2 0.0294(6) 0.0352(5) 0.0378(6) -0.0073(5) -0.0048(5) 0.0091(5)
Te3 0.0215(5) 0.0215(4) 0.0246(5) 0.0018(4) -0.0003(4) -0.0006(4)
Se1 0.0242(8) 0.0282(7) 0.0232(8) -0.0046(6) -0.0056(6) -0.0007(6)
Se2 0.0364(10) 0.0356(9) 0.0432(10) 0.0022(8) -0.0003(8) 0.0020(8)
Se3 0.0215(8) 0.0214(7) 0.0287(8) -0.0053(6) -0.0007(6) 0.0001(6)
Se4 0.0212(8) 0.0186(7) 0.0261(8) 0.0001(6) -0.0024(6) -0.0018(6)
Se5 0.0377(10) 0.0335(8) 0.0404(10) -0.0019(7) 0.0006(8) -0.0002(7)
Se6 0.0211(8) 0.0203(7) 0.0453(10) -0.0067(7) -0.0045(7) 0.0002(6)
Se7 0.0223(8) 0.0192(7) 0.0391(9) 0.0027(6) -0.0053(7) 0.0006(6)
N1 0.023(7) 0.013(5) 0.018(6) 0.000(4) -0.002(5) -0.001(5)
N2 0.019(7) 0.018(5) 0.021(6) 0.005(4) -0.004(5) 0.002(5)
C1 0.022(8) 0.025(7) 0.024(8) 0.004(6) 0.001(6) -0.002(6)
C2 0.030(10) 0.058(11) 0.032(10) 0.003(8) -0.008(8) -0.025(8)
C3 0.036(9) 0.023(7) 0.027(8) -0.003(6) 0.005(7) 0.006(7)
C4 0.051(11) 0.023(7) 0.035(9) -0.001(7) -0.008(8) -0.011(8)
C5 0.026(9) 0.036(8) 0.019(8) 0.012(6) 0.006(6) 0.000(7)
C6 0.041(11) 0.039(9) 0.046(11) -0.002(8) 0.007(9) 0.004(8)
C7 0.027(9) 0.020(7) 0.039(9) 0.013(6) -0.013(7) 0.007(6)
C8 0.038(11) 0.031(9) 0.079(14) 0.027(9) -0.018(10) -0.006(8)
C9 0.026(9) 0.032(8) 0.012(7) 0.002(6) -0.002(6) -0.001(6)
C10 0.040(10) 0.024(7) 0.040(10) 0.004(7) -0.017(8) -0.012(7)
C11 0.037(10) 0.028(8) 0.024(8) 0.002(6) 0.009(7) 0.003(7)
C12 0.022(9) 0.053(10) 0.029(9) -0.001(7) 0.002(7) -0.006(8)
C13 0.024(8) 0.018(7) 0.035(9) -0.001(6) -0.004(7) -0.006(6)
C14 0.028(10) 0.038(9) 0.055(11) 0.004(8) -0.003(8) 0.004(8)
C15 0.029(9) 0.017(6) 0.030(8) 0.001(6) 0.002(7) -0.007(6)
C16 0.040(11) 0.014(7) 0.052(11) 0.003(7) 0.009(8) -0.006(7)

loop_
_atom_type_symbol
_atom_type_description
_atom_type_scat_dispersion_real
_atom_type_scat_dispersion_imag
_atom_type_scat_source
C C 0.0033 0.0016 'International Tables Vol C Tables 4.2.6.8 and 6.1.1.4'
H H 0.0000 0.0000 'International Tables Vol C Tables 4.2.6.8 and 6.1.1.4'
N N 0.0061 0.0033 'International Tables Vol C Tables 4.2.6.8 and 6.1.1.4'
Se Se -0.0929 2.2259 'International Tables Vol C Tables 4.2.6.8 and 6.1.1.4'
Te Te -0.5308 1.6751 'International Tables Vol C Tables 4.2.6.8 and 6.1.1.4'

loop_
_geom_angle_atom_site_label_1
_geom_angle_atom_site_label_2
_geom_angle_atom_site_label_3
_geom_angle
_geom_angle_site_symmetry_1
_geom_angle_site_symmetry_3
_geom_angle_publ_flag
Se1 Te1 Te2 99.54(6) . . ?
Se4 Te2 Te1 95.67(5) . . ?
Se7 Te3 Se6 101.28(6) . . ?
Se7 Te3 Se3 103.05(6) . . ?
Se6 Te3 Se3 106.20(6) . . ?
Se2 Se1 Te1 97.17(8) . . ?
Se3 Se2 Se1 120.59(9) . . ?
Se3 Se2 Se4 121.13(9) . . ?
Se1 Se2 Se4 118.22(9) . . ?
Se2 Se3 Te3 100.77(7) . . ?
Se5 Se4 Se2 94.53(8) . . ?
Se5 Se4 Te2 102.93(7) . . ?
Se2 Se4 Te2 100.21(7) . . ?
Se6 Se5 Se7 123.22(9) . 8_665 ?
Se6 Se5 Se4 119.70(8) . . ?
Se7 Se5 Se4 116.96(9) 8_665 . ?
Se5 Se6 Te3 101.44(7) . . ?
Se5 Se7 Te3 96.26(7) 8_655 . ?
C1 N1 C5 112.0(11) . . ?
C1 N1 C7 108.7(10) . . ?
C5 N1 C7 107.1(10) . . ?
C1 N1 C3 109.2(10) . . ?
C5 N1 C3 108.3(10) . . ?
C7 N1 C3 111.5(10) . . ?
C13 N2 C11 112.6(11) . . ?
C13 N2 C9 108.6(10) . . ?
C11 N2 C9 109.6(10) . . ?
C13 N2 C15 108.1(10) . . ?
C11 N2 C15 107.5(10) . . ?
C9 N2 C15 110.4(11) . . ?
N1 C1 C2 116.5(11) . . ?
C4 C3 N1 113.2(12) . . ?
N1 C5 C6 114.4(11) . . ?
C8 C7 N1 114.2(12) . . ?
C10 C9 N2 115.1(11) . . ?
N2 C11 C12 113.5(12) . . ?
C14 C13 N2 114.4(12) . . ?
C16 C15 N2 113.7(11) . . ?

loop_
_geom_bond_atom_site_label_1
_geom_bond_atom_site_label_2
_geom_bond_distance
_geom_bond_site_symmetry_2
_geom_bond_publ_flag
Te1 Se1 2.541(2) . ?
Te1 Te2 2.7079(16) . ?
Te2 Se4 2.5519(18) . ?
Te3 Se7 2.4976(19) . ?
Te3 Se6 2.5029(18) . ?
Te3 Se3 2.5085(18) . ?
Se1 Se2 2.363(2) . ?
Se2 Se3 2.302(2) . ?
Se2 Se4 2.368(2) . ?
Se4 Se5 2.352(2) . ?
Se5 Se6 2.328(2) . ?
Se5 Se7 2.345(2) 8_665 ?
Se7 Se5 2.345(2) 8_655 ?
N1 C1 1.483(17) . ?
N1 C5 1.509(17) . ?
N1 C7 1.516(16) . ?
N1 C3 1.538(18) . ?
N2 C13 1.519(16) . ?
N2 C11 1.526(17) . ?
N2 C9 1.532(16) . ?
N2 C15 1.549(17) . ?
C1 C2 1.52(2) . ?
C3 C4 1.52(2) . ?
C5 C6 1.55(2) . ?
C7 C8 1.51(2) . ?
C9 C10 1.50(2) . ?
C11 C12 1.55(2) . ?
C13 C14 1.51(2) . ?
C15 C16 1.541(19) . ?
